data_4313603
loop_
_publ_author_name
'A. Chandrasekaran'
'Natalya V. Timosheva'
'Roberta O. Day'
'Robert R. Holmes'

_publ_section_title
;
 Influence of Hydrogen Bonding in Competition with Lattice Interactions on
 Carbonyl Coordination at Phosphorus. Implications for Phosphoryl Transfer
 Activated States1
;
_journal_name_full 'Inorganic Chemistry'
_journal_page_first 3285
_journal_page_last 3292
_journal_paper_doi 10.1021/ic020666p
_journal_volume 42
_journal_year 2003
_chemical_formula_sum 'C48.5 H50 Cl5 N O6 P'
_chemical_formula_weight 951.11
_chemical_name_systematic
;
  ?
;
_space_group_IT_number 14
_symmetry_cell_setting monoclinic
_symmetry_space_group_name_Hall '-P 2yn'
_symmetry_space_group_name_H-M 'P 1 21/n 1'
_atom_sites_solution_hydrogens geom
_atom_sites_solution_primary direct
_atom_sites_solution_secondary difmap
_audit_creation_method SHELXL-97
_cell_angle_alpha 90.00
_cell_angle_beta 100.2998(5)
_cell_angle_gamma 90.00
_cell_formula_units_Z 4
_cell_length_a 15.3662(2)
_cell_length_b 13.22590(10)
_cell_length_c 25.7310(4)
_cell_measurement_temperature 293(2)
_cell_volume 5145.09(11)
_computing_structure_refinement 'SHELXL-97 (Sheldrick, 1997)'
_computing_structure_solution 'SHELXS-97 (Sheldrick, 1990)'
_diffrn_ambient_temperature 293(2)
_diffrn_measured_fraction_theta_full 0.937
_diffrn_measured_fraction_theta_max 0.937
_diffrn_measurement_device_type 'Nonius KappaCCD area detector'
_diffrn_radiation_monochromator graphite
_diffrn_radiation_source 'fine-focus sealed tube'
_diffrn_radiation_type MoK\a
_diffrn_radiation_wavelength 0.71073
_diffrn_reflns_av_R_equivalents 0.0302
_diffrn_reflns_av_sigmaI/netI 0.0429
_diffrn_reflns_limit_h_max 18
_diffrn_reflns_limit_h_min -18
_diffrn_reflns_limit_k_max 14
_diffrn_reflns_limit_k_min -14
_diffrn_reflns_limit_l_max 30
_diffrn_reflns_limit_l_min -30
_diffrn_reflns_number 16099
_diffrn_reflns_theta_full 25.06
_diffrn_reflns_theta_max 25.06
_diffrn_reflns_theta_min 4.09
_exptl_absorpt_coefficient_mu 0.358
_exptl_absorpt_correction_T_max 0.9159
_exptl_absorpt_correction_T_min 0.6158
_exptl_crystal_density_diffrn 1.228
_exptl_crystal_density_method 'not measured'
_exptl_crystal_F_000 1984
_exptl_crystal_size_max 1.50
_exptl_crystal_size_mid 0.25
_exptl_crystal_size_min 0.25
_refine_diff_density_max 0.674
_refine_diff_density_min -0.567
_refine_diff_density_rms 0.073
_refine_ls_extinction_method none
_refine_ls_goodness_of_fit_ref 1.007
_refine_ls_hydrogen_treatment mixed
_refine_ls_matrix_type full
_refine_ls_number_parameters 563
_refine_ls_number_reflns 8550
_refine_ls_number_restraints 141
_refine_ls_restrained_S_all 1.073
_refine_ls_R_factor_all 0.1360
_refine_ls_R_factor_gt 0.0976
_refine_ls_shift/su_max 0.025
_refine_ls_shift/su_mean 0.001
_refine_ls_structure_factor_coef Fsqd
_refine_ls_weighting_details 'calc w=1/[\s^2^(Fo^2^)+(0.1835P)^2^+6.4331P] where P=(Fo^2^+2Fc^2^)/3'
_refine_ls_weighting_scheme calc
_refine_ls_wR_factor_gt 0.2794
_refine_ls_wR_factor_ref 0.3177
_reflns_number_gt 5642
_reflns_number_total 8550
_reflns_threshold_expression >2sigma(I)
_cod_data_source_file ic020666p_6.cif
_cod_data_source_block acp42
_cod_depositor_comments
;
The following automatic conversions were performed:

'_symmetry_cell_setting' value 'Monoclinic' changed to 'monoclinic'
according to the built-in table from CIF Core dictionary named
'cif_core.dic' version 2.4.1 from 2010-06-29.

Automatic conversion script
Id: cif_fix_values 1646 2011-03-28 12:23:43Z adriana 
;
_cod_original_formula_sum 'C48.50 H50 Cl5 N O6 P'
_cod_database_code 4313603

loop_
_symmetry_equiv_pos_as_xyz
'x, y, z'
'-x+1/2, y+1/2, -z+1/2'
'-x, -y, -z'
'x-1/2, -y-1/2, z-1/2'

loop_
_atom_site_label
_atom_site_type_symbol
_atom_site_fract_x
_atom_site_fract_y
_atom_site_fract_z
_atom_site_U_iso_or_equiv
_atom_site_adp_type
_atom_site_occupancy
_atom_site_symmetry_multiplicity
_atom_site_calc_flag
_atom_site_refinement_flags
_atom_site_disorder_assembly
_atom_site_disorder_group
P P 0.46551(8) 0.68751(9) 0.19831(5) 0.0501(4) Uani 1 1 d . . .
O1 O 0.4348(3) 0.4677(3) 0.19298(16) 0.0773(11) Uani 1 1 d . . .
O2 O 0.4277(3) 0.4088(3) 0.27283(18) 0.0807(12) Uani 1 1 d . . .
O3 O 0.5503(2) 0.6464(2) 0.22799(13) 0.0597(9) Uani 1 1 d . . .
C1 C 0.3681(3) 0.6573(3) 0.22640(19) 0.0521(11) Uani 1 1 d . . .
C2 C 0.3072(3) 0.7338(4) 0.2316(2) 0.0671(14) Uani 1 1 d . . .
H2 H 0.3171 0.7988 0.2201 0.080 Uiso 1 1 calc R . .
C3 C 0.2335(4) 0.7150(5) 0.2531(3) 0.0857(19) Uani 1 1 d . . .
H3 H 0.1924 0.7660 0.2549 0.103 Uiso 1 1 calc R . .
C4 C 0.2210(4) 0.6206(5) 0.2720(3) 0.094(2) Uani 1 1 d . . .
H4 H 0.1718 0.6076 0.2874 0.113 Uiso 1 1 calc R . .
C5 C 0.2814(4) 0.5441(5) 0.2685(3) 0.0787(17) Uani 1 1 d . . .
H5 H 0.2732 0.4808 0.2826 0.094 Uiso 1 1 calc R . .
C6 C 0.3535(3) 0.5607(3) 0.2445(2) 0.0542(11) Uani 1 1 d . . .
C7 C 0.4116(3) 0.4718(3) 0.2364(2) 0.0545(12) Uani 1 1 d . . .
C8 C 0.4731(3) 0.8238(4) 0.1995(2) 0.0570(12) Uani 1 1 d . . .
C9 C 0.4902(4) 0.8720(4) 0.2486(3) 0.0745(15) Uani 1 1 d . . .
H9 H 0.4922 0.8339 0.2791 0.089 Uiso 1 1 calc R . .
C10 C 0.5039(4) 0.9749(5) 0.2525(4) 0.095(2) Uani 1 1 d . . .
H10 H 0.5156 1.0059 0.2855 0.114 Uiso 1 1 calc R . .
C11 C 0.5002(4) 1.0315(5) 0.2071(4) 0.095(2) Uani 1 1 d . . .
H11 H 0.5077 1.1012 0.2095 0.114 Uiso 1 1 calc R . .
C12 C 0.4857(5) 0.9859(5) 0.1590(4) 0.096(2) Uani 1 1 d . . .
H12 H 0.4849 1.0241 0.1286 0.116 Uiso 1 1 calc R . .
C13 C 0.4720(4) 0.8820(4) 0.1554(3) 0.0793(16) Uani 1 1 d . . .
H13 H 0.4619 0.8515 0.1223 0.095 Uiso 1 1 calc R . .
C14 C 0.4430(3) 0.6563(4) 0.1294(2) 0.0577(12) Uani 1 1 d . . .
C15 C 0.5103(4) 0.6266(5) 0.1043(2) 0.0770(16) Uani 1 1 d . . .
H15 H 0.5670 0.6186 0.1238 0.092 Uiso 1 1 calc R . .
C16 C 0.4950(6) 0.6084(6) 0.0506(3) 0.097(2) Uani 1 1 d . . .
H16 H 0.5411 0.5876 0.0341 0.117 Uiso 1 1 calc R . .
C17 C 0.4104(6) 0.6211(6) 0.0211(3) 0.100(2) Uani 1 1 d . . .
H17 H 0.4001 0.6116 -0.0153 0.120 Uiso 1 1 calc R . .
C18 C 0.3443(6) 0.6473(7) 0.0459(3) 0.107(2) Uani 1 1 d . . .
H18 H 0.2872 0.6534 0.0266 0.128 Uiso 1 1 calc R . .
C19 C 0.3594(4) 0.6652(5) 0.0991(3) 0.0901(19) Uani 1 1 d . . .
H19 H 0.3123 0.6838 0.1153 0.108 Uiso 1 1 calc R . .
O4 O 0.6584(2) 0.4959(2) 0.26506(12) 0.0566(8) Uani 1 1 d . . .
O5 O 0.5762(2) 0.3969(3) 0.16497(15) 0.0708(10) Uani 1 1 d . . .
O6 O 0.5491(2) 0.2720(2) 0.26380(13) 0.0622(9) Uani 1 1 d . . .
N N 0.7159(2) 0.3008(3) 0.23199(15) 0.0511(9) Uani 1 1 d . . .
H0 H 0.6634 0.3326 0.2322 0.061 Uiso 1 1 calc R . .
C20 C 0.6829(3) 0.4586(3) 0.31527(19) 0.0515(11) Uani 1 1 d . . .
C21 C 0.6464(3) 0.4892(4) 0.3585(2) 0.0603(12) Uani 1 1 d . . .
C22 C 0.6771(4) 0.4436(4) 0.4065(2) 0.0763(16) Uani 1 1 d . . .
H22 H 0.6525 0.4628 0.4355 0.092 Uiso 1 1 calc R . .
C23 C 0.7429(5) 0.3708(4) 0.4136(2) 0.0815(18) Uani 1 1 d . . .
C24 C 0.7793(4) 0.3419(4) 0.3702(2) 0.0703(15) Uani 1 1 d . . .
H24 H 0.8243 0.2940 0.3742 0.084 Uiso 1 1 calc R . .
C25 C 0.7488(3) 0.3845(3) 0.3207(2) 0.0558(12) Uani 1 1 d . . .
C26 C 0.7848(3) 0.3513(4) 0.2733(2) 0.0625(13) Uani 1 1 d . . .
H26A H 0.8332 0.3044 0.2843 0.075 Uiso 1 1 calc R . .
H26B H 0.8085 0.4096 0.2576 0.075 Uiso 1 1 calc R . .
C27 C 0.7375(3) 0.3122(4) 0.1773(2) 0.0640(13) Uani 1 1 d . . .
H27A H 0.7485 0.3830 0.1708 0.077 Uiso 1 1 calc R . .
H27B H 0.7911 0.2748 0.1752 0.077 Uiso 1 1 calc R . .
C28 C 0.6642(3) 0.2746(4) 0.13571(19) 0.0603(12) Uani 1 1 d . . .
C29 C 0.6771(4) 0.1965(4) 0.1016(2) 0.0716(15) Uani 1 1 d . . .
H29 H 0.7328 0.1674 0.1041 0.086 Uiso 1 1 calc R . .
C30 C 0.6079(5) 0.1619(5) 0.0640(2) 0.0806(17) Uani 1 1 d . . .
C31 C 0.5264(4) 0.2044(5) 0.0625(2) 0.0793(17) Uani 1 1 d . . .
H31 H 0.4795 0.1794 0.0380 0.095 Uiso 1 1 calc R . .
C32 C 0.5094(4) 0.2823(4) 0.0951(2) 0.0702(14) Uani 1 1 d . . .
C33 C 0.5806(3) 0.3179(4) 0.13151(19) 0.0590(12) Uani 1 1 d . . .
C34 C 0.7032(3) 0.1903(3) 0.24328(19) 0.0559(12) Uani 1 1 d . . .
H34A H 0.6602 0.1620 0.2148 0.067 Uiso 1 1 calc R . .
H34B H 0.7588 0.1552 0.2437 0.067 Uiso 1 1 calc R . .
C35 C 0.6726(3) 0.1708(3) 0.29446(19) 0.0523(11) Uani 1 1 d . . .
C36 C 0.7214(4) 0.1085(4) 0.3321(2) 0.0616(13) Uani 1 1 d . . .
H36 H 0.7732 0.0792 0.3252 0.074 Uiso 1 1 calc R . .
C37 C 0.6948(4) 0.0890(4) 0.3795(2) 0.0698(15) Uani 1 1 d . . .
C38 C 0.6169(4) 0.1339(4) 0.3880(2) 0.0761(16) Uani 1 1 d . . .
H38 H 0.5985 0.1222 0.4200 0.091 Uiso 1 1 calc R . .
C39 C 0.5646(4) 0.1962(4) 0.3507(2) 0.0669(14) Uani 1 1 d . . .
C40 C 0.5930(3) 0.2137(3) 0.30358(18) 0.0521(11) Uani 1 1 d . . .
C41 C 0.5748(4) 0.5687(5) 0.3529(2) 0.0789(16) Uani 1 1 d . . .
H41A H 0.5575 0.5797 0.3865 0.118 Uiso 1 1 calc R . .
H41B H 0.5245 0.5463 0.3279 0.118 Uiso 1 1 calc R . .
H41C H 0.5967 0.6308 0.3408 0.118 Uiso 1 1 calc R . .
C42 C 0.7743(7) 0.3214(6) 0.4668(3) 0.119(3) Uani 1 1 d . . .
H42A H 0.8198 0.2731 0.4637 0.179 Uiso 1 1 calc R . .
H42B H 0.7255 0.2876 0.4780 0.179 Uiso 1 1 calc R . .
H42C H 0.7974 0.3721 0.4922 0.179 Uiso 1 1 calc R . .
C43 C 0.6225(6) 0.0789(7) 0.0250(3) 0.131(3) Uani 1 1 d . . .
H43A H 0.6836 0.0590 0.0317 0.197 Uiso 1 1 calc R . .
H43B H 0.6070 0.1041 -0.0104 0.197 Uiso 1 1 calc R . .
H43C H 0.5862 0.0216 0.0293 0.197 Uiso 1 1 calc R . .
C44 C 0.4197(4) 0.3290(6) 0.0905(3) 0.102(2) Uani 1 1 d . . .
H44A H 0.4213 0.3812 0.1165 0.153 Uiso 1 1 calc R . .
H44B H 0.3777 0.2782 0.0961 0.153 Uiso 1 1 calc R . .
H44C H 0.4025 0.3576 0.0559 0.153 Uiso 1 1 calc R . .
C45 C 0.7499(5) 0.0234(5) 0.4207(3) 0.099(2) Uani 1 1 d . . .
H45A H 0.7218 0.0184 0.4511 0.149 Uiso 1 1 calc R . .
H45B H 0.8076 0.0528 0.4309 0.149 Uiso 1 1 calc R . .
H45C H 0.7555 -0.0429 0.4064 0.149 Uiso 1 1 calc R . .
C46 C 0.4825(5) 0.2454(6) 0.3633(3) 0.102(2) Uani 1 1 d . . .
H46A H 0.4734 0.2238 0.3976 0.152 Uiso 1 1 calc R . .
H46B H 0.4324 0.2263 0.3373 0.152 Uiso 1 1 calc R . .
H46C H 0.4892 0.3176 0.3632 0.152 Uiso 1 1 calc R . .
C1S C 0.1391(7) 0.9772(9) 0.0990(5) 0.186(5) Uiso 1 1 d D . .
Cl1 Cl 0.2217(6) 0.8972(8) 0.0965(4) 0.180(3) Uiso 0.40 1 d PD . .
Cl2 Cl 0.0702(9) 0.9681(13) 0.0406(5) 0.252(5) Uiso 0.40 1 d PD . .
Cl1A Cl 0.0962(9) 1.0519(13) 0.0485(5) 0.240(5) Uiso 0.40 1 d PD . .
Cl2A Cl 0.2507(5) 0.9629(8) 0.0983(4) 0.173(3) Uiso 0.40 1 d PD . .
Cl1B Cl 0.1508(13) 1.0963(12) 0.0835(8) 0.292(7) Uiso 0.40 1 d PD . .
C2S C 0.2234(9) 0.4497(9) 0.1153(4) 0.202(6) Uiso 1 1 d D . .
Cl3 Cl 0.1868(9) 0.3753(10) 0.1524(5) 0.176(4) Uiso 0.29 1 d PD . .
Cl4 Cl 0.1523(12) 0.5182(13) 0.0722(7) 0.244(7) Uiso 0.29 1 d PD . .
Cl3A Cl 0.1486(6) 0.5339(7) 0.1290(4) 0.134(3) Uiso 0.29 1 d PD . .
Cl4A Cl 0.1960(7) 0.4221(10) 0.0515(4) 0.152(3) Uiso 0.29 1 d PD . .
Cl3B Cl 0.1407(9) 0.4672(13) 0.1492(5) 0.202(5) Uiso 0.29 1 d PD . .
Cl4B Cl 0.1912(9) 0.3578(12) 0.0690(6) 0.187(5) Uiso 0.29 1 d PD . .
Cl3C Cl 0.1928(12) 0.3228(11) 0.1148(9) 0.231(6) Uiso 0.29 1 d PD . .
C3S C 0.9658(15) 0.3172(17) 0.0436(7) 0.273(17) Uiso 0.50 1 d PD . .
Cl5 Cl 0.8878(11) 0.2380(12) 0.0121(6) 0.202(6) Uiso 0.25 1 d PD . .
Cl6 Cl 0.9351(6) 0.3485(7) 0.1022(3) 0.118(2) Uiso 0.25 1 d PD . .
Cl5A Cl 0.8763(14) 0.2951(18) 0.0693(9) 0.262(9) Uiso 0.25 1 d PD . .
Cl6A Cl 0.9402(12) 0.4036(14) -0.0040(7) 0.219(7) Uiso 0.25 1 d PD . .

loop_
_atom_site_aniso_label
_atom_site_aniso_U_11
_atom_site_aniso_U_22
_atom_site_aniso_U_33
_atom_site_aniso_U_23
_atom_site_aniso_U_13
_atom_site_aniso_U_12
P 0.0461(7) 0.0431(7) 0.0599(7) -0.0010(5) 0.0062(5) 0.0043(5)
O1 0.087(3) 0.069(2) 0.078(3) 0.0009(19) 0.020(2) 0.027(2)
O2 0.082(3) 0.059(2) 0.107(3) 0.023(2) 0.032(2) 0.0150(19)
O3 0.0477(18) 0.059(2) 0.070(2) 0.0034(16) 0.0045(15) 0.0096(14)
C1 0.043(2) 0.046(3) 0.066(3) -0.005(2) 0.006(2) 0.0043(19)
C2 0.052(3) 0.053(3) 0.098(4) -0.006(3) 0.017(3) 0.008(2)
C3 0.054(3) 0.066(4) 0.140(6) -0.011(4) 0.026(3) 0.007(3)
C4 0.064(4) 0.094(5) 0.135(6) -0.013(4) 0.046(4) -0.003(3)
C5 0.062(3) 0.063(3) 0.117(5) 0.000(3) 0.032(3) -0.003(3)
C6 0.046(2) 0.047(3) 0.070(3) -0.007(2) 0.009(2) -0.003(2)
C7 0.045(2) 0.041(3) 0.077(3) -0.001(2) 0.007(2) -0.0038(19)
C8 0.046(3) 0.050(3) 0.074(3) -0.003(2) 0.010(2) 0.002(2)
C9 0.067(3) 0.056(3) 0.100(4) -0.013(3) 0.013(3) -0.002(3)
C10 0.069(4) 0.070(4) 0.146(7) -0.041(5) 0.019(4) -0.009(3)
C11 0.066(4) 0.050(4) 0.171(8) -0.009(5) 0.024(4) -0.007(3)
C12 0.105(5) 0.057(4) 0.130(6) 0.018(4) 0.025(4) -0.004(3)
C13 0.085(4) 0.055(3) 0.096(4) 0.006(3) 0.012(3) -0.002(3)
C14 0.063(3) 0.046(3) 0.063(3) -0.001(2) 0.009(2) 0.000(2)
C15 0.080(4) 0.077(4) 0.073(4) -0.008(3) 0.011(3) 0.005(3)
C16 0.125(6) 0.102(5) 0.072(4) -0.016(4) 0.036(4) -0.003(4)
C17 0.136(7) 0.096(5) 0.062(4) -0.006(3) 0.003(4) -0.023(5)
C18 0.102(5) 0.137(7) 0.068(4) -0.011(4) -0.020(4) -0.006(5)
C19 0.074(4) 0.107(5) 0.082(4) -0.010(4) -0.007(3) 0.010(3)
O4 0.0597(19) 0.0526(19) 0.0574(19) 0.0055(15) 0.0105(15) 0.0021(14)
O5 0.071(2) 0.066(2) 0.072(2) -0.0143(18) 0.0051(18) 0.0159(17)
O6 0.059(2) 0.057(2) 0.069(2) 0.0102(16) 0.0068(16) 0.0083(15)
N 0.045(2) 0.044(2) 0.063(2) 0.0028(17) 0.0079(17) 0.0041(16)
C20 0.047(2) 0.043(2) 0.061(3) -0.002(2) 0.000(2) -0.0094(19)
C21 0.067(3) 0.050(3) 0.061(3) -0.006(2) 0.003(2) -0.006(2)
C22 0.094(4) 0.072(4) 0.060(3) -0.008(3) 0.006(3) -0.011(3)
C23 0.109(5) 0.061(3) 0.063(3) 0.000(3) -0.018(3) -0.005(3)
C24 0.070(3) 0.056(3) 0.075(4) -0.007(3) -0.014(3) -0.001(2)
C25 0.048(2) 0.047(3) 0.067(3) -0.002(2) -0.004(2) -0.006(2)
C26 0.043(2) 0.059(3) 0.081(3) -0.004(3) 0.000(2) 0.000(2)
C27 0.060(3) 0.063(3) 0.072(3) 0.007(3) 0.020(3) 0.008(2)
C28 0.067(3) 0.057(3) 0.058(3) 0.006(2) 0.014(2) 0.013(2)
C29 0.088(4) 0.068(3) 0.061(3) 0.003(3) 0.019(3) 0.025(3)
C30 0.114(5) 0.067(4) 0.060(3) -0.005(3) 0.013(3) 0.025(3)
C31 0.093(4) 0.073(4) 0.064(3) -0.004(3) -0.006(3) 0.011(3)
C32 0.078(4) 0.071(3) 0.058(3) -0.002(3) 0.003(3) 0.009(3)
C33 0.072(3) 0.052(3) 0.054(3) 0.002(2) 0.013(2) 0.008(2)
C34 0.064(3) 0.043(3) 0.060(3) 0.001(2) 0.009(2) 0.006(2)
C35 0.056(3) 0.039(2) 0.060(3) -0.001(2) 0.005(2) 0.0005(19)
C36 0.068(3) 0.050(3) 0.062(3) 0.000(2) -0.001(2) 0.007(2)
C37 0.087(4) 0.054(3) 0.063(3) 0.010(2) 0.000(3) 0.005(3)
C38 0.102(5) 0.065(3) 0.062(3) 0.007(3) 0.016(3) 0.000(3)
C39 0.073(3) 0.058(3) 0.072(3) 0.004(3) 0.018(3) 0.000(3)
C40 0.060(3) 0.039(2) 0.054(3) 0.002(2) 0.002(2) -0.005(2)
C41 0.080(4) 0.077(4) 0.083(4) -0.014(3) 0.022(3) 0.005(3)
C42 0.184(8) 0.092(5) 0.065(4) 0.009(3) -0.022(5) 0.006(5)
C43 0.158(8) 0.118(6) 0.106(6) -0.053(5) -0.009(5) 0.047(6)
C44 0.074(4) 0.128(6) 0.094(5) -0.034(4) -0.012(3) 0.020(4)
C45 0.124(6) 0.094(5) 0.075(4) 0.027(4) 0.002(4) 0.024(4)
C46 0.102(5) 0.107(5) 0.107(5) 0.031(4) 0.050(4) 0.023(4)

loop_
_atom_type_symbol
_atom_type_description
_atom_type_scat_dispersion_real
_atom_type_scat_dispersion_imag
_atom_type_scat_source
C C 0.0033 0.0016 'International Tables Vol C Tables 4.2.6.8 and 6.1.1.4'
H H 0.0000 0.0000 'International Tables Vol C Tables 4.2.6.8 and 6.1.1.4'
N N 0.0061 0.0033 'International Tables Vol C Tables 4.2.6.8 and 6.1.1.4'
O O 0.0106 0.0060 'International Tables Vol C Tables 4.2.6.8 and 6.1.1.4'
P P 0.1023 0.0942 'International Tables Vol C Tables 4.2.6.8 and 6.1.1.4'
Cl Cl 0.1484 0.1585 'International Tables Vol C Tables 4.2.6.8 and 6.1.1.4'

loop_
_geom_angle_atom_site_label_1
_geom_angle_atom_site_label_2
_geom_angle_atom_site_label_3
_geom_angle
_geom_angle_site_symmetry_1
_geom_angle_site_symmetry_3
_geom_angle_publ_flag
O3 P C1 115.0(2) . . y
O3 P C8 107.9(2) . . y
O3 P C14 114.8(2) . . y
C8 P C1 105.5(2) . . y
C14 P C1 108.4(2) . . y
C14 P C8 104.3(2) . . y
O3 P O1 77.40(16) . . y
C1 P O1 70.43(16) . . y
C8 P O1 174.54(18) . . y
C14 P O1 74.08(18) . . y
C7 O1 P 89.1(3) . . y
C6 C1 C2 118.8(4) . . ?
C6 C1 P 121.8(3) . . ?
C2 C1 P 119.3(4) . . ?
C3 C2 C1 121.5(5) . . ?
C4 C3 C2 119.2(5) . . ?
C3 C4 C5 120.4(6) . . ?
C6 C5 C4 120.9(6) . . ?
C5 C6 C1 119.1(4) . . ?
C5 C6 C7 118.5(4) . . ?
C1 C6 C7 122.3(4) . . ?
O1 C7 O2 127.0(5) . . ?
O1 C7 C6 115.5(4) . . ?
O2 C7 C6 117.4(5) . . ?
C13 C8 C9 117.8(5) . . ?
C13 C8 P 123.8(4) . . ?
C9 C8 P 118.1(4) . . ?
C10 C9 C8 121.2(7) . . ?
C9 C10 C11 119.4(7) . . ?
C12 C11 C10 120.3(6) . . ?
C11 C12 C13 119.9(7) . . ?
C8 C13 C12 121.3(7) . . ?
C15 C14 C19 117.5(5) . . ?
C15 C14 P 120.2(4) . . ?
C19 C14 P 122.2(4) . . ?
C14 C15 C16 120.9(6) . . ?
C15 C16 C17 120.0(7) . . ?
C18 C17 C16 119.0(6) . . ?
C17 C18 C19 121.0(7) . . ?
C18 C19 C14 121.6(7) . . ?
C34 N C27 109.5(4) . . ?
C34 N C26 113.0(4) . . ?
C27 N C26 111.5(4) . . ?
O4 C20 C21 124.5(4) . . ?
O4 C20 C25 114.7(4) . . ?
C21 C20 C25 120.8(5) . . ?
C22 C21 C20 117.8(5) . . ?
C22 C21 C41 121.0(5) . . ?
C20 C21 C41 121.2(5) . . ?
C21 C22 C23 123.2(6) . . ?
C22 C23 C24 118.3(5) . . ?
C22 C23 C42 121.8(7) . . ?
C24 C23 C42 119.9(6) . . ?
C23 C24 C25 120.4(5) . . ?
C24 C25 C20 119.6(5) . . ?
C24 C25 C26 120.9(5) . . ?
C20 C25 C26 119.5(4) . . ?
C25 C26 N 112.8(4) . . ?
C28 C27 N 111.7(4) . . ?
C33 C28 C29 119.3(5) . . ?
C33 C28 C27 119.1(4) . . ?
C29 C28 C27 121.6(5) . . ?
C30 C29 C28 120.6(5) . . ?
C31 C30 C29 118.1(5) . . ?
C31 C30 C43 121.2(6) . . ?
C29 C30 C43 120.7(6) . . ?
C30 C31 C32 124.2(6) . . ?
C31 C32 C33 116.7(5) . . ?
C31 C32 C44 122.1(5) . . ?
C33 C32 C44 121.2(5) . . ?
O5 C33 C32 124.3(5) . . ?
O5 C33 C28 114.5(5) . . ?
C32 C33 C28 121.2(5) . . ?
C35 C34 N 114.1(4) . . ?
C36 C35 C40 120.1(5) . . ?
C36 C35 C34 120.1(4) . . ?
C40 C35 C34 119.8(4) . . ?
C37 C36 C35 121.4(5) . . ?
C36 C37 C38 117.4(5) . . ?
C36 C37 C45 120.7(6) . . ?
C38 C37 C45 121.9(6) . . ?
C37 C38 C39 123.2(5) . . ?
C40 C39 C38 117.9(5) . . ?
C40 C39 C46 121.7(5) . . ?
C38 C39 C46 120.4(5) . . ?
O6 C40 C39 124.4(5) . . ?
O6 C40 C35 115.6(4) . . ?
C39 C40 C35 120.0(4) . . ?
Cl1B C1S Cl1 118.9(11) . . ?
Cl1B C1S Cl1A 44.8(7) . . ?
Cl1 C1S Cl1A 122.8(10) . . ?
Cl1B C1S Cl2 86.0(10) . . ?
Cl1 C1S Cl2 106.4(9) . . ?
Cl1A C1S Cl2 41.3(7) . . ?
Cl1B C1S Cl2A 87.2(10) . . ?
Cl1 C1S Cl2A 33.3(4) . . ?
Cl1A C1S Cl2A 108.0(9) . . ?
Cl2 C1S Cl2A 116.7(10) . . ?
Cl2A Cl1 C1S 77.1(8) . . ?
Cl1A Cl2 C1S 69.0(8) . . ?
Cl1A Cl2 Cl1B 22.8(7) . . ?
C1S Cl2 Cl1B 46.3(5) . . ?
Cl2 Cl1A Cl1B 136.0(12) . . ?
Cl2 Cl1A C1S 69.7(8) . . ?
Cl1B Cl1A C1S 66.4(7) . . ?
Cl1 Cl2A C1S 69.6(8) . . ?
Cl1 Cl2A Cl1B 112.7(9) . . ?
C1S Cl2A Cl1B 44.9(5) . . ?
Cl1A Cl1B C1S 68.9(8) . . ?
Cl1A Cl1B Cl2 21.3(6) . . ?
C1S Cl1B Cl2 47.7(6) . . ?
Cl1A Cl1B Cl2A 95.7(10) . . ?
C1S Cl1B Cl2A 48.0(6) . . ?
Cl2 Cl1B Cl2A 78.4(6) . . ?
Cl3 C2S Cl4A 114.5(10) . . ?
Cl3 C2S Cl4 119.2(11) . . ?
Cl4A C2S Cl4 56.2(8) . . ?
Cl3 C2S Cl3B 51.3(8) . . ?
Cl4A C2S Cl3B 117.5(10) . . ?
Cl4 C2S Cl3B 78.8(10) . . ?
Cl3 C2S Cl3A 87.5(8) . . ?
Cl4A C2S Cl3A 106.8(8) . . ?
Cl4 C2S Cl3A 52.6(7) . . ?
Cl3B C2S Cl3A 36.2(6) . . ?
Cl3 C2S Cl4B 83.5(9) . . ?
Cl4A C2S Cl4B 33.4(6) . . ?
Cl4 C2S Cl4B 81.3(10) . . ?
Cl3B C2S Cl4B 108.0(9) . . ?
Cl3A C2S Cl4B 119.5(10) . . ?
Cl3 C2S Cl3C 42.5(7) . . ?
Cl4A C2S Cl3C 76.2(9) . . ?
Cl4 C2S Cl3C 111.9(12) . . ?
Cl3B C2S Cl3C 84.8(10) . . ?
Cl3A C2S Cl3C 116.5(10) . . ?
Cl4B C2S Cl3C 42.9(7) . . ?
Cl3C Cl3 Cl3B 124.3(14) . . ?
Cl3C Cl3 C2S 77.5(9) . . ?
Cl3B Cl3 C2S 69.4(7) . . ?
Cl3C Cl3 Cl4B 29.2(8) . . ?
Cl3B Cl3 Cl4B 98.1(8) . . ?
C2S Cl3 Cl4B 51.6(6) . . ?
Cl3C Cl3 Cl3A 112.3(11) . . ?
Cl3B Cl3 Cl3A 20.6(6) . . ?
C2S Cl3 Cl3A 48.8(5) . . ?
Cl4B Cl3 Cl3A 83.5(6) . . ?
Cl3A Cl4 Cl4A 122.6(9) . . ?
Cl3A Cl4 C2S 63.8(6) . . ?
Cl4A Cl4 C2S 61.4(7) . . ?
Cl3A Cl4 Cl3B 26.6(6) . . ?
Cl4A Cl4 Cl3B 99.8(8) . . ?
C2S Cl4 Cl3B 50.6(6) . . ?
Cl3A Cl4 Cl4B 103.2(8) . . ?
Cl4A Cl4 Cl4B 22.7(5) . . ?
C2S Cl4 Cl4B 50.0(6) . . ?
Cl3B Cl4 Cl4B 78.4(6) . . ?
Cl3A Cl4 Cl6A 124.1(11) . 3_665 ?
Cl4A Cl4 Cl6A 110.4(11) . 3_665 ?
C2S Cl4 Cl6A 171.8(13) . 3_665 ?
Cl3B Cl4 Cl6A 135.2(10) . 3_665 ?
Cl4B Cl4 Cl6A 122.6(10) . 3_665 ?
Cl3B Cl3A Cl4 113.7(12) . . ?
Cl3B Cl3A C2S 71.9(8) . . ?
Cl4 Cl3A C2S 63.6(6) . . ?
Cl3B Cl3A Cl3 28.2(7) . . ?
Cl4 Cl3A Cl3 94.6(7) . . ?
C2S Cl3A Cl3 43.7(5) . . ?
Cl4B Cl4A Cl4 118.6(12) . . ?
Cl4B Cl4A C2S 76.1(9) . . ?
Cl4 Cl4A C2S 62.4(6) . . ?
Cl4B Cl4A Cl3C 22.9(8) . . ?
Cl4 Cl4A Cl3C 99.9(8) . . ?
C2S Cl4A Cl3C 53.6(6) . . ?
Cl3A Cl3B Cl3 131.3(11) . . ?
Cl3A Cl3B C2S 72.0(8) . . ?
Cl3 Cl3B C2S 59.3(6) . . ?
Cl3A Cl3B Cl4 39.7(8) . . ?
Cl3 Cl3B Cl4 101.7(8) . . ?
C2S Cl3B Cl4 50.5(6) . . ?
Cl3A Cl3B Cl3C 115.4(10) . . ?
Cl3 Cl3B Cl3C 25.6(7) . . ?
C2S Cl3B Cl3C 48.8(6) . . ?
Cl4 Cl3B Cl3C 79.2(8) . . ?
Cl4A Cl4B Cl3C 139.7(13) . . ?
Cl4A Cl4B C2S 70.4(9) . . ?
Cl3C Cl4B C2S 69.8(8) . . ?
Cl4A Cl4B Cl3 112.5(10) . . ?
Cl3C Cl4B Cl3 27.7(8) . . ?
C2S Cl4B Cl3 44.9(5) . . ?
Cl4A Cl4B Cl4 38.7(9) . . ?
Cl3C Cl4B Cl4 106.1(11) . . ?
C2S Cl4B Cl4 48.6(6) . . ?
Cl3 Cl4B Cl4 78.7(6) . . ?
Cl3 Cl3C Cl4B 123.1(14) . . ?
Cl3 Cl3C C2S 59.9(7) . . ?
Cl4B Cl3C C2S 67.3(8) . . ?
Cl3 Cl3C Cl4A 106.1(10) . . ?
Cl4B Cl3C Cl4A 17.4(6) . . ?
C2S Cl3C Cl4A 50.2(6) . . ?
Cl3 Cl3C Cl3B 30.1(8) . . ?
Cl4B Cl3C Cl3B 96.1(11) . . ?
C2S Cl3C Cl3B 46.5(6) . . ?
Cl4A Cl3C Cl3B 80.7(7) . . ?
Cl5A C3S Cl6A 108.0(14) . . ?
Cl5A C3S Cl5 60.8(11) . . ?
Cl6A C3S Cl5 91.0(13) . . ?
Cl5A C3S Cl6 46.4(10) . . ?
Cl6A C3S Cl6 114.5(15) . . ?
Cl5 C3S Cl6 106.8(11) . . ?
C3S Cl5 Cl5A 58.7(7) . . ?
C3S Cl5 Cl6A 44.2(8) . . ?
Cl5A Cl5 Cl6A 80.4(8) . . ?
Cl5A Cl6 C3S 64.7(8) . . ?
Cl6 Cl5A C3S 69.0(9) . . ?
Cl6 Cl5A Cl5 128.9(12) . . ?
C3S Cl5A Cl5 60.5(8) . . ?
C3S Cl6A Cl4 154.3(13) . 3_665 ?
C3S Cl6A Cl5 44.7(7) . . ?
Cl4 Cl6A Cl5 111.3(10) 3_665 . ?

loop_
_geom_bond_atom_site_label_1
_geom_bond_atom_site_label_2
_geom_bond_distance
_geom_bond_site_symmetry_2
_geom_bond_publ_flag
P O3 1.490(3) . y
P C1 1.820(5) . y
P C8 1.807(5) . y
P C14 1.792(5) . y
P O1 2.944(4) . y
O1 C7 1.234(6) . y
O2 C7 1.245(6) . y
C1 C6 1.390(7) . ?
C1 C2 1.400(6) . ?
C2 C3 1.370(8) . ?
C3 C4 1.366(9) . ?
C4 C5 1.387(8) . ?
C5 C6 1.380(7) . ?
C6 C7 1.513(6) . ?
C8 C13 1.370(8) . ?
C8 C9 1.396(8) . ?
C9 C10 1.378(9) . ?
C10 C11 1.380(11) . ?
C11 C12 1.359(10) . ?
C12 C13 1.390(9) . ?
C14 C15 1.371(8) . ?
C14 C19 1.383(8) . ?
C15 C16 1.383(9) . ?
C16 C17 1.392(11) . ?
C17 C18 1.339(11) . ?
C18 C19 1.369(9) . ?
O4 C20 1.371(5) . ?
O5 C33 1.364(6) . ?
O6 C40 1.361(5) . ?
N C34 1.509(6) . ?
N C27 1.511(6) . ?
N C26 1.515(6) . ?
C20 C21 1.391(7) . ?
C20 C25 1.399(7) . ?
C21 C22 1.381(8) . ?
C21 C41 1.511(8) . ?
C22 C23 1.384(9) . ?
C23 C24 1.389(9) . ?
C23 C42 1.514(8) . ?
C24 C25 1.395(7) . ?
C25 C26 1.494(7) . ?
C27 C28 1.494(7) . ?
C28 C33 1.393(7) . ?
C28 C29 1.393(7) . ?
C29 C30 1.381(9) . ?
C30 C31 1.367(9) . ?
C30 C43 1.530(8) . ?
C31 C32 1.382(8) . ?
C32 C33 1.389(7) . ?
C32 C44 1.496(8) . ?
C34 C35 1.497(7) . ?
C35 C36 1.385(7) . ?
C35 C40 1.406(7) . ?
C36 C37 1.379(8) . ?
C37 C38 1.387(8) . ?
C37 C45 1.508(8) . ?
C38 C39 1.403(8) . ?
C39 C40 1.380(7) . ?
C39 C46 1.507(8) . ?
C1S Cl1B 1.642(13) . ?
C1S Cl1 1.662(11) . ?
C1S Cl1A 1.672(12) . ?
C1S Cl2 1.681(12) . ?
C1S Cl2A 1.728(11) . ?
Cl1 Cl2A 0.973(11) . ?
Cl2 Cl1A 1.182(18) . ?
Cl2 Cl1B 2.27(2) . ?
Cl1A Cl1B 1.262(19) . ?
Cl2A Cl1B 2.324(19) . ?
C2S Cl3 1.544(12) . ?
C2S Cl4A 1.662(12) . ?
C2S Cl4 1.678(13) . ?
C2S Cl3B 1.680(13) . ?
C2S Cl3A 1.681(12) . ?
C2S Cl4B 1.713(13) . ?
C2S Cl3C 1.742(14) . ?
Cl3 Cl3C 1.206(19) . ?
Cl3 Cl3B 1.402(18) . ?
Cl3 Cl4B 2.172(17) . ?
Cl3 Cl3A 2.232(15) . ?
Cl4 Cl3A 1.487(18) . ?
Cl4 Cl4A 1.57(2) . ?
Cl4 Cl3B 2.13(2) . ?
Cl4 Cl4B 2.21(2) . ?
Cl4 Cl6A 2.30(2) 3_665 ?
Cl3A Cl3B 1.044(16) . ?
Cl4A Cl4B 0.972(16) . ?
Cl4A Cl3C 2.10(2) . ?
Cl3B Cl3C 2.31(2) . ?
Cl4B Cl3C 1.26(2) . ?
C3S Cl5A 1.656(15) . ?
C3S Cl6A 1.670(16) . ?
C3S Cl5 1.686(15) . ?
C3S Cl6 1.710(15) . ?
Cl5 Cl5A 1.69(3) . ?
Cl5 Cl6A 2.40(2) . ?
Cl6 Cl5A 1.33(2) . ?
Cl6A Cl4 2.30(2) 3_665 ?
